data_7204396
loop_
_publ_author_name
'Yolanda S. P. \'Alvares'
'M. Jos\'e Alves'
'Nuno G. Azoia'
'Jamie F. Bickley'
'Thomas L. Gilchrist'

_publ_section_title
;
 Diastereoselective synthesis of aziridines from
 (1R)-10-(N,N-dialkylsulfamoyl)isobornyl 2H-azirine-3-carboxylates
;
_journal_issue 16
_journal_name_full 'J. Chem. Soc., Perkin Trans. 1'
_journal_page_first 1911
_journal_page_last 1919
_journal_paper_doi 10.1039/b202321k
_journal_year 2002
_chemical_formula_sum 'C33 H44 N2 O5 S'
_chemical_formula_weight 580.76
_chemical_name_systematic
; 
? 
;
_space_group_IT_number 4
_symmetry_cell_setting monoclinic
_symmetry_space_group_name_Hall 'P 2yb'
_symmetry_space_group_name_H-M 'P 1 21 1'
_atom_sites_solution_hydrogens geom
_atom_sites_solution_primary direct
_atom_sites_solution_secondary difmap
_audit_creation_method SHELXL-97
_cell_angle_alpha 90.00
_cell_angle_beta 100.9090(10)
_cell_angle_gamma 90.00
_cell_formula_units_Z 2
_cell_length_a 11.5114(9)
_cell_length_b 10.7109(9)
_cell_length_c 12.4297(10)
_cell_measurement_temperature 150(2)
_cell_volume 1504.9(2)
_computing_cell_refinement SMART
_computing_data_collection 'SMART (Bruker, 2000)'
_computing_data_reduction 'SHELXTL (Bruker, 2000)'
_computing_publication_material SHELXL97
_computing_structure_refinement 'SHELXL97 (Sheldrick, 1997)'
_computing_structure_solution 'SHELXS97 (Sheldrick, 1990)'
_diffrn_ambient_temperature 150(2)
_diffrn_measured_fraction_theta_full 0.928
_diffrn_measured_fraction_theta_max 0.928
_diffrn_measurement_device_type 'CCD area detector'
_diffrn_measurement_method 'phi and omega scans'
_diffrn_radiation_monochromator graphite
_diffrn_radiation_source 'fine-focus sealed tube'
_diffrn_radiation_type MoK\a
_diffrn_radiation_wavelength 0.71073
_diffrn_reflns_av_R_equivalents 0.0142
_diffrn_reflns_av_sigmaI/netI 0.0259
_diffrn_reflns_limit_h_max 15
_diffrn_reflns_limit_h_min -15
_diffrn_reflns_limit_k_max 13
_diffrn_reflns_limit_k_min -9
_diffrn_reflns_limit_l_max 16
_diffrn_reflns_limit_l_min -16
_diffrn_reflns_number 9431
_diffrn_reflns_theta_full 28.37
_diffrn_reflns_theta_max 28.37
_diffrn_reflns_theta_min 1.67
_exptl_absorpt_coefficient_mu 0.152
_exptl_absorpt_correction_T_max 0.9703
_exptl_absorpt_correction_T_min 0.9281
_exptl_absorpt_correction_type none
_exptl_crystal_colour Colourless
_exptl_crystal_density_diffrn 1.282
_exptl_crystal_density_method 'not measured'
_exptl_crystal_description Needle
_exptl_crystal_F_000 624
_exptl_crystal_size_max 0.50
_exptl_crystal_size_mid 0.20
_exptl_crystal_size_min 0.20
_refine_diff_density_max 0.623
_refine_diff_density_min -0.443
_refine_diff_density_rms 0.079
_refine_ls_abs_structure_details 'Flack H D (1983), Acta Cryst. A39, 876-881'
_refine_ls_abs_structure_Flack 0.18(14)
_refine_ls_extinction_method none
_refine_ls_goodness_of_fit_ref 1.047
_refine_ls_hydrogen_treatment mixed
_refine_ls_matrix_type full
_refine_ls_number_parameters 344
_refine_ls_number_reflns 4817
_refine_ls_number_restraints 40
_refine_ls_restrained_S_all 1.046
_refine_ls_R_factor_all 0.0800
_refine_ls_R_factor_gt 0.0748
_refine_ls_shift/su_max 0.001
_refine_ls_shift/su_mean 0.000
_refine_ls_structure_factor_coef Fsqd
_refine_ls_weighting_details 'calc w=1/[\s^2^(Fo^2^)+(0.1455P)^2^+0.8881P] where P=(Fo^2^+2Fc^2^)/3'
_refine_ls_weighting_scheme calc
_refine_ls_wR_factor_gt 0.2110
_refine_ls_wR_factor_ref 0.2177
_reflns_number_gt 4384
_reflns_number_total 4817
_reflns_threshold_expression >2sigma(I)
_cod_data_source_file b202321k.txt
_cod_data_source_block na107m
_cod_depositor_comments
;
The following automatic conversions were performed:
'_symmetry_cell_setting' value 'Monoclinic' changed to 'monoclinic'
according to '/home/saulius/struct/CIF-dictionaries/cif_core.dic'
dictionary named 'cif_core.dic' version 2.4.1 from 2010-06-29.

Automatic conversion script
Id: cif_fix_enum 1527 2010-12-29 10:47:43Z saulius 
;
_cod_original_sg_symbol_H-M 'P 21'
_cod_database_code 7204396

loop_
_symmetry_equiv_pos_as_xyz
'x, y, z'
'-x, y+1/2, -z'

loop_
_atom_site_label
_atom_site_type_symbol
_atom_site_fract_x
_atom_site_fract_y
_atom_site_fract_z
_atom_site_U_iso_or_equiv
_atom_site_adp_type
_atom_site_occupancy
_atom_site_symmetry_multiplicity
_atom_site_calc_flag
_atom_site_refinement_flags
_atom_site_disorder_assembly
_atom_site_disorder_group
O5 O 0.7890(6) 0.5966(7) 0.5569(5) 0.110(2) Uani 1 1 d . . .
C1 C 0.3609(4) 0.9348(3) 0.2651(3) 0.0796(19) Uani 1 1 d GD . .
H1 H 0.3683 1.0201 0.2862 0.096 Uiso 1 1 calc R . .
C2 C 0.3205(4) 0.9030(4) 0.1560(3) 0.087(2) Uani 1 1 d GD . .
H2 H 0.3002 0.9666 0.1025 0.104 Uiso 1 1 calc R . .
C3 C 0.3096(4) 0.7782(5) 0.1252(2) 0.0708(18) Uani 1 1 d GD . .
H3 H 0.2820 0.7565 0.0507 0.085 Uiso 1 1 calc R . .
C4 C 0.3392(5) 0.6851(4) 0.2035(3) 0.094(2) Uani 1 1 d GD . .
H4 H 0.3318 0.5997 0.1825 0.113 Uiso 1 1 calc R . .
C5 C 0.3796(5) 0.7168(4) 0.3126(3) 0.095(3) Uani 1 1 d GD . .
H5 H 0.3998 0.6532 0.3661 0.113 Uiso 1 1 calc R . .
C6 C 0.3905(3) 0.8417(4) 0.3434(2) 0.0619(15) Uani 1 1 d GD . .
C7 C 0.4403(4) 0.8829(7) 0.4608(4) 0.0616(14) Uani 1 1 d . . .
H7 H 0.4657 0.9718 0.4571 0.074 Uiso 1 1 calc R . .
C8 C 0.5456(4) 0.8113(9) 0.5153(5) 0.077(2) Uani 1 1 d . . .
H8 H 0.5947 0.7733 0.4712 0.092 Uiso 1 1 calc R . .
C9 C 0.5733(4) 0.7986(8) 0.6226(4) 0.0689(18) Uani 1 1 d . . .
H9 H 0.6418 0.7523 0.6541 0.083 Uiso 1 1 calc R . .
C10 C 0.4983(4) 0.8561(5) 0.6957(4) 0.0526(12) Uani 1 1 d . . .
H10 H 0.5267 0.9438 0.7103 0.063 Uiso 1 1 calc R . .
C11 C 0.51282(19) 0.7904(3) 0.80792(16) 0.0477(11) Uani 1 1 d GU . .
C12 C 0.4457(3) 0.6857(3) 0.82142(19) 0.096(2) Uani 1 1 d GU . .
H12 H 0.3856 0.6581 0.7631 0.115 Uiso 1 1 calc R . .
C13 C 0.4666(4) 0.6213(4) 0.9203(3) 0.114(3) Uani 1 1 d GU . .
H13 H 0.4207 0.5497 0.9295 0.137 Uiso 1 1 calc R . .
C14 C 0.5546(4) 0.6616(5) 1.0057(2) 0.087(2) Uani 1 1 d GU . .
H14 H 0.5688 0.6176 1.0733 0.104 Uiso 1 1 calc R . .
C15 C 0.6217(3) 0.7663(5) 0.99219(19) 0.109(4) Uani 1 1 d GU . .
H15 H 0.6818 0.7939 1.0505 0.130 Uiso 1 1 calc R . .
C16 C 0.6008(3) 0.8307(4) 0.8933(2) 0.097(3) Uani 1 1 d GU . .
H16 H 0.6467 0.9023 0.8841 0.116 Uiso 1 1 calc R . .
C17 C 0.3716(2) 0.8639(3) 0.63943(19) 0.0389(9) Uani 1 1 d G . .
C18 C 0.3147(3) 0.7586(4) 0.56719(18) 0.0429(9) Uani 1 1 d G . .
H18A H 0.3649 0.6866 0.5557 0.052 Uiso 1 1 calc R . .
H18B H 0.2312 0.7379 0.5688 0.052 Uiso 1 1 calc R . .
C19 C 0.2957(3) 0.9437(4) 0.6991(3) 0.0397(9) Uani 1 1 d . . .
C20 C 0.1100(3) 0.9577(5) 0.7525(3) 0.0390(8) Uani 1 1 d . . .
H20 H 0.1007 1.0463 0.7269 0.047 Uiso 1 1 calc R . .
C21 C 0.1466(4) 0.9513(6) 0.8789(3) 0.0480(10) Uani 1 1 d . . .
H21A H 0.2201 0.9024 0.9012 0.058 Uiso 1 1 calc R . .
H21B H 0.1583 1.0359 0.9112 0.058 Uiso 1 1 calc R . .
C22 C 0.0408(4) 0.8856(6) 0.9132(3) 0.0504(11) Uani 1 1 d . . .
H22 H 0.0578 0.8496 0.9888 0.061 Uiso 1 1 calc R . .
C23 C -0.0607(4) 0.9765(6) 0.8933(3) 0.0560(13) Uani 1 1 d . . .
H23A H -0.0355 1.0600 0.9231 0.067 Uiso 1 1 calc R . .
H23B H -0.1270 0.9469 0.9270 0.067 Uiso 1 1 calc R . .
C24 C -0.0965(4) 0.9802(5) 0.7663(3) 0.0471(11) Uani 1 1 d . . .
H24A H -0.1792 0.9519 0.7417 0.056 Uiso 1 1 calc R . .
H24B H -0.0879 1.0653 0.7379 0.056 Uiso 1 1 calc R . .
C25 C -0.0088(4) 0.8889(4) 0.7286(3) 0.0376(8) Uani 1 1 d . . .
C26 C 0.0063(4) 0.7877(5) 0.8209(3) 0.0445(10) Uani 1 1 d . . .
C27 C -0.1097(4) 0.7187(6) 0.8265(4) 0.0559(13) Uani 1 1 d . . .
H27A H -0.1310 0.6644 0.7624 0.084 Uiso 1 1 calc R . .
H27B H -0.1730 0.7797 0.8275 0.084 Uiso 1 1 calc R . .
H27C H -0.0990 0.6681 0.8933 0.084 Uiso 1 1 calc R . .
C28 C 0.0994(4) 0.6882(5) 0.8160(3) 0.0468(10) Uani 1 1 d . . .
H28A H 0.1061 0.6336 0.8801 0.070 Uiso 1 1 calc R . .
H28B H 0.1759 0.7283 0.8157 0.070 Uiso 1 1 calc R . .
H28C H 0.0763 0.6387 0.7491 0.070 Uiso 1 1 calc R . .
C29 C -0.0461(4) 0.8396(4) 0.6122(3) 0.0378(8) Uani 1 1 d . . .
H29A H -0.1159 0.7848 0.6097 0.045 Uiso 1 1 calc R . .
H29B H 0.0188 0.7876 0.5945 0.045 Uiso 1 1 calc R . .
C30 C 0.0214(4) 0.8354(5) 0.3665(3) 0.0458(9) Uani 1 1 d . . .
H30A H 0.0306 0.7475 0.3912 0.055 Uiso 1 1 calc R . .
H30B H 0.0896 0.8834 0.4065 0.055 Uiso 1 1 calc R . .
C31 C 0.0206(5) 0.8418(5) 0.2437(4) 0.0555(12) Uani 1 1 d . . .
H31A H -0.0570 0.8154 0.2032 0.083 Uiso 1 1 calc R . .
H31B H 0.0819 0.7863 0.2257 0.083 Uiso 1 1 calc R . .
H31C H 0.0364 0.9277 0.2234 0.083 Uiso 1 1 calc R . .
C32 C -0.1968(4) 0.8130(5) 0.3534(4) 0.0506(11) Uani 1 1 d . . .
H32A H -0.2273 0.7817 0.4177 0.061 Uiso 1 1 calc R . .
H32B H -0.1762 0.7397 0.3123 0.061 Uiso 1 1 calc R . .
C33 C -0.2937(5) 0.8865(8) 0.2805(4) 0.0716(17) Uani 1 1 d . . .
H33A H -0.3203 0.9545 0.3228 0.107 Uiso 1 1 calc R . .
H33B H -0.3605 0.8311 0.2530 0.107 Uiso 1 1 calc R . .
H33C H -0.2630 0.9215 0.2186 0.107 Uiso 1 1 calc R . .
N1 N 0.3401(3) 0.8821(4) 0.5198(2) 0.0418(8) Uani 1 1 d . . .
N2 N -0.0891(3) 0.8867(4) 0.3919(2) 0.0428(8) Uani 1 1 d . . .
O1 O 0.3264(3) 1.0413(3) 0.7421(3) 0.0530(8) Uani 1 1 d . . .
O2 O 0.1919(2) 0.8909(3) 0.6978(2) 0.0382(6) Uani 1 1 d . . .
O3 O 0.0121(4) 1.0435(3) 0.5204(3) 0.0592(9) Uani 1 1 d . . .
O4 O -0.1955(4) 1.0031(4) 0.5138(3) 0.0678(11) Uani 1 1 d . . .
S1 S -0.08193(11) 0.95615(10) 0.50941(7) 0.0465(3) Uani 1 1 d . . .

loop_
_atom_site_aniso_label
_atom_site_aniso_U_11
_atom_site_aniso_U_22
_atom_site_aniso_U_33
_atom_site_aniso_U_23
_atom_site_aniso_U_13
_atom_site_aniso_U_12
O5 0.115(4) 0.098(5) 0.114(5) -0.019(4) 0.011(3) -0.009(4)
C1 0.091(4) 0.068(5) 0.068(3) 0.016(3) -0.015(3) 0.011(3)
C2 0.082(4) 0.109(6) 0.062(3) 0.039(4) -0.007(3) 0.014(4)
C3 0.068(3) 0.104(6) 0.042(2) -0.005(3) 0.015(2) 0.019(3)
C4 0.134(7) 0.082(5) 0.071(4) -0.005(4) 0.028(4) 0.031(5)
C5 0.144(7) 0.090(6) 0.057(3) 0.022(4) 0.038(4) 0.043(5)
C6 0.064(3) 0.083(4) 0.041(2) 0.024(3) 0.0175(19) 0.023(3)
C7 0.055(2) 0.083(4) 0.047(2) 0.022(3) 0.0103(18) -0.007(3)
C8 0.041(2) 0.128(7) 0.061(3) 0.028(4) 0.0120(19) 0.005(3)
C9 0.035(2) 0.107(5) 0.064(3) 0.024(3) 0.0059(18) -0.003(3)
C10 0.040(2) 0.054(3) 0.056(3) 0.010(2) -0.0120(17) -0.009(2)
C11 0.0426(19) 0.064(3) 0.0334(18) 0.0074(19) -0.0012(14) 0.020(2)
C12 0.137(6) 0.085(5) 0.056(3) 0.015(4) -0.006(3) -0.008(5)
C13 0.146(7) 0.123(8) 0.069(4) 0.038(5) 0.006(4) 0.004(7)
C14 0.076(4) 0.132(7) 0.051(3) 0.018(4) 0.006(3) 0.047(4)
C15 0.077(4) 0.190(10) 0.047(3) -0.034(5) -0.019(3) 0.030(6)
C16 0.107(5) 0.117(7) 0.063(4) -0.029(4) 0.008(3) -0.019(5)
C17 0.0353(17) 0.048(2) 0.0291(16) 0.0097(16) -0.0036(12) -0.0012(16)
C18 0.0398(19) 0.051(3) 0.0367(19) 0.0001(17) 0.0037(14) -0.0024(18)
C19 0.0450(19) 0.042(2) 0.0262(15) 0.0048(16) -0.0077(12) 0.0034(17)
C20 0.053(2) 0.0330(18) 0.0302(16) -0.0060(18) 0.0049(13) -0.0009(19)
C21 0.058(2) 0.055(3) 0.0284(16) -0.012(2) 0.0015(14) -0.009(2)
C22 0.060(2) 0.066(3) 0.0246(17) -0.007(2) 0.0071(15) -0.002(2)
C23 0.065(3) 0.070(4) 0.0343(19) -0.017(2) 0.0118(17) -0.002(3)
C24 0.055(2) 0.050(3) 0.0344(18) -0.0070(18) 0.0047(15) 0.004(2)
C25 0.053(2) 0.035(2) 0.0230(15) -0.0028(15) 0.0048(13) -0.0021(17)
C26 0.055(2) 0.050(3) 0.0263(16) 0.0045(17) 0.0031(14) -0.006(2)
C27 0.060(3) 0.069(4) 0.037(2) 0.010(2) 0.0044(17) -0.016(2)
C28 0.064(3) 0.043(2) 0.0324(18) 0.0097(17) 0.0073(16) -0.002(2)
C29 0.056(2) 0.0305(19) 0.0238(15) -0.0007(14) -0.0009(13) -0.0009(17)
C30 0.068(3) 0.035(2) 0.0335(18) 0.0055(17) 0.0071(16) 0.007(2)
C31 0.085(3) 0.047(3) 0.039(2) 0.006(2) 0.023(2) 0.009(2)
C32 0.062(2) 0.047(3) 0.041(2) 0.0006(19) 0.0061(17) 0.006(2)
C33 0.075(3) 0.087(5) 0.044(2) 0.001(3) -0.010(2) 0.016(3)
N1 0.0409(16) 0.053(2) 0.0283(14) 0.0099(15) -0.0007(11) 0.0018(16)
N2 0.062(2) 0.037(2) 0.0266(14) 0.0022(14) 0.0009(12) 0.0038(16)
O1 0.0523(17) 0.0476(19) 0.0514(17) -0.0072(15) -0.0099(13) -0.0128(15)
O2 0.0525(15) 0.0296(15) 0.0330(12) -0.0018(11) 0.0091(10) -0.0048(12)
O3 0.109(3) 0.0300(16) 0.0379(16) -0.0019(13) 0.0111(16) -0.0072(18)
O4 0.102(3) 0.061(2) 0.0395(17) 0.0006(16) 0.0104(17) 0.029(2)
S1 0.0788(7) 0.0309(5) 0.0276(4) 0.0012(4) 0.0044(4) 0.0111(5)

loop_
_atom_type_symbol
_atom_type_description
_atom_type_scat_dispersion_real
_atom_type_scat_dispersion_imag
_atom_type_scat_source
C C 0.0033 0.0016 'International Tables Vol C Tables 4.2.6.8 and 6.1.1.4'
H H 0.0000 0.0000 'International Tables Vol C Tables 4.2.6.8 and 6.1.1.4'
N N 0.0061 0.0033 'International Tables Vol C Tables 4.2.6.8 and 6.1.1.4'
O O 0.0106 0.0060 'International Tables Vol C Tables 4.2.6.8 and 6.1.1.4'
S S 0.1246 0.1234 'International Tables Vol C Tables 4.2.6.8 and 6.1.1.4'

loop_
_geom_angle_atom_site_label_1
_geom_angle_atom_site_label_2
_geom_angle_atom_site_label_3
_geom_angle
_geom_angle_site_symmetry_1
_geom_angle_site_symmetry_3
_geom_angle_publ_flag
C2 C1 C6 120.0 . . ?
C1 C2 C3 120.0 . . ?
C4 C3 C2 120.0 . . ?
C5 C4 C3 120.0 . . ?
C4 C5 C6 120.0 . . ?
C5 C6 C1 120.0 . . ?
C5 C6 C7 122.6(4) . . ?
C1 C6 C7 117.3(4) . . ?
N1 C7 C8 114.6(4) . . ?
N1 C7 C6 106.5(4) . . ?
C8 C7 C6 114.3(6) . . ?
C9 C8 C7 122.4(6) . . ?
C8 C9 C10 120.9(5) . . ?
C17 C10 C9 111.2(4) . . ?
C17 C10 C11 112.2(3) . . ?
C9 C10 C11 112.6(4) . . ?
C12 C11 C16 120.0 . . ?
C12 C11 C10 120.6(2) . . ?
C16 C11 C10 119.16(19) . . ?
C13 C12 C11 120.0 . . ?
C12 C13 C14 120.0 . . ?
C13 C14 C15 120.0 . . ?
C14 C15 C16 120.0 . . ?
C15 C16 C11 120.0 . . ?
N1 C17 C10 120.7(3) . . ?
N1 C17 C18 60.2(2) . . ?
C10 C17 C18 120.7(3) . . ?
N1 C17 C19 111.4(2) . . ?
C10 C17 C19 113.9(3) . . ?
C18 C17 C19 119.2(3) . . ?
N1 C18 C17 58.70(17) . . ?
O1 C19 O2 124.8(4) . . ?
O1 C19 C17 124.3(4) . . ?
O2 C19 C17 110.9(3) . . ?
O2 C20 C25 107.9(3) . . ?
O2 C20 C21 112.2(3) . . ?
C25 C20 C21 103.7(3) . . ?
C22 C21 C20 103.0(3) . . ?
C23 C22 C21 106.8(5) . . ?
C23 C22 C26 103.5(3) . . ?
C21 C22 C26 102.1(3) . . ?
C22 C23 C24 103.4(3) . . ?
C25 C24 C23 103.3(4) . . ?
C29 C25 C20 115.6(3) . . ?
C29 C25 C24 115.1(3) . . ?
C20 C25 C24 104.4(3) . . ?
C29 C25 C26 115.4(4) . . ?
C20 C25 C26 102.7(3) . . ?
C24 C25 C26 101.8(3) . . ?
C28 C26 C27 106.8(4) . . ?
C28 C26 C22 114.8(4) . . ?
C27 C26 C22 113.2(4) . . ?
C28 C26 C25 115.9(3) . . ?
C27 C26 C25 112.9(3) . . ?
C22 C26 C25 93.0(4) . . ?
C25 C29 S1 115.1(3) . . ?
N2 C30 C31 110.8(4) . . ?
N2 C32 C33 113.3(5) . . ?
C17 N1 C7 115.8(3) . . ?
C17 N1 C18 61.06(16) . . ?
C7 N1 C18 115.4(4) . . ?
C32 N2 C30 116.0(4) . . ?
C32 N2 S1 115.7(3) . . ?
C30 N2 S1 117.6(3) . . ?
C19 O2 C20 116.8(3) . . ?
O4 S1 O3 117.2(3) . . ?
O4 S1 N2 107.9(2) . . ?
O3 S1 N2 107.2(2) . . ?
O4 S1 C29 108.2(2) . . ?
O3 S1 C29 109.0(2) . . ?
N2 S1 C29 106.84(19) . . ?

loop_
_geom_bond_atom_site_label_1
_geom_bond_atom_site_label_2
_geom_bond_distance
_geom_bond_site_symmetry_2
_geom_bond_publ_flag
C1 C2 1.3900 . ?
C1 C6 1.3900 . ?
C2 C3 1.3900 . ?
C3 C4 1.3900 . ?
C4 C5 1.3900 . ?
C5 C6 1.3900 . ?
C6 C7 1.528(6) . ?
C7 N1 1.479(6) . ?
C7 C8 1.485(8) . ?
C8 C9 1.319(7) . ?
C9 C10 1.499(8) . ?
C10 C17 1.496(4) . ?
C10 C11 1.543(5) . ?
C11 C12 1.3900 . ?
C11 C16 1.3900 . ?
C12 C13 1.3900 . ?
C13 C14 1.3900 . ?
C14 C15 1.3900 . ?
C15 C16 1.3900 . ?
C17 N1 1.476(4) . ?
C17 C18 1.5114 . ?
C17 C19 1.513(5) . ?
C18 N1 1.499(5) . ?
C19 O1 1.197(6) . ?
C19 O2 1.319(5) . ?
C20 O2 1.452(5) . ?
C20 C25 1.532(6) . ?
C20 C21 1.549(5) . ?
C21 C22 1.535(7) . ?
C22 C23 1.505(8) . ?
C22 C26 1.549(6) . ?
C23 C24 1.555(6) . ?
C24 C25 1.541(6) . ?
C25 C29 1.523(5) . ?
C25 C26 1.564(6) . ?
C26 C28 1.521(7) . ?
C26 C27 1.539(6) . ?
C29 S1 1.778(4) . ?
C30 N2 1.474(6) . ?
C30 C31 1.525(6) . ?
C32 N2 1.472(6) . ?
C32 C33 1.518(7) . ?
N2 S1 1.627(3) . ?
O3 S1 1.418(4) . ?
O4 S1 1.411(4) . ?

loop_
_geom_torsion_atom_site_label_1
_geom_torsion_atom_site_label_2
_geom_torsion_atom_site_label_3
_geom_torsion_atom_site_label_4
_geom_torsion
_geom_torsion_site_symmetry_1
_geom_torsion_site_symmetry_2
_geom_torsion_site_symmetry_3
_geom_torsion_site_symmetry_4
_geom_torsion_publ_flag
C6 C1 C2 C3 0.0 . . . . ?
C1 C2 C3 C4 0.0 . . . . ?
C2 C3 C4 C5 0.0 . . . . ?
C3 C4 C5 C6 0.0 . . . . ?
C4 C5 C6 C1 0.0 . . . . ?
C4 C5 C6 C7 -176.8(4) . . . . ?
C2 C1 C6 C5 0.0 . . . . ?
C2 C1 C6 C7 176.9(4) . . . . ?
C5 C6 C7 N1 -85.7(5) . . . . ?
C1 C6 C7 N1 97.4(5) . . . . ?
C5 C6 C7 C8 42.0(6) . . . . ?
C1 C6 C7 C8 -134.9(5) . . . . ?
N1 C7 C8 C9 -30.4(11) . . . . ?
C6 C7 C8 C9 -153.8(7) . . . . ?
C7 C8 C9 C10 0.4(12) . . . . ?
C8 C9 C10 C17 30.0(9) . . . . ?
C8 C9 C10 C11 156.9(6) . . . . ?
C17 C10 C11 C12 40.5(5) . . . . ?
C9 C10 C11 C12 -85.9(4) . . . . ?
C17 C10 C11 C16 -144.8(3) . . . . ?
C9 C10 C11 C16 88.8(4) . . . . ?
C16 C11 C12 C13 0.0 . . . . ?
C10 C11 C12 C13 174.6(3) . . . . ?
C11 C12 C13 C14 0.0 . . . . ?
C12 C13 C14 C15 0.0 . . . . ?
C13 C14 C15 C16 0.0 . . . . ?
C14 C15 C16 C11 0.0 . . . . ?
C12 C11 C16 C15 0.0 . . . . ?
C10 C11 C16 C15 -174.7(3) . . . . ?
C9 C10 C17 N1 -31.7(6) . . . . ?
C11 C10 C17 N1 -158.9(3) . . . . ?
C9 C10 C17 C18 39.7(5) . . . . ?
C11 C10 C17 C18 -87.5(4) . . . . ?
C9 C10 C17 C19 -168.4(4) . . . . ?
C11 C10 C17 C19 64.5(5) . . . . ?
C10 C17 C18 N1 -110.2(3) . . . . ?
C19 C17 C18 N1 99.3(3) . . . . ?
N1 C17 C19 O1 -99.3(4) . . . . ?
C10 C17 C19 O1 41.4(5) . . . . ?
C18 C17 C19 O1 -166.2(3) . . . . ?
N1 C17 C19 O2 81.0(4) . . . . ?
C10 C17 C19 O2 -138.3(3) . . . . ?
C18 C17 C19 O2 14.1(3) . . . . ?
O2 C20 C21 C22 -119.1(4) . . . . ?
C25 C20 C21 C22 -3.0(5) . . . . ?
C20 C21 C22 C23 -70.3(4) . . . . ?
C20 C21 C22 C26 38.0(5) . . . . ?
C21 C22 C23 C24 72.0(4) . . . . ?
C26 C22 C23 C24 -35.4(5) . . . . ?
C22 C23 C24 C25 -0.2(5) . . . . ?
O2 C20 C25 C29 -40.0(5) . . . . ?
C21 C20 C25 C29 -159.2(4) . . . . ?
O2 C20 C25 C24 -167.6(3) . . . . ?
C21 C20 C25 C24 73.3(4) . . . . ?
O2 C20 C25 C26 86.5(3) . . . . ?
C21 C20 C25 C26 -32.6(4) . . . . ?
C23 C24 C25 C29 160.6(4) . . . . ?
C23 C24 C25 C20 -71.6(4) . . . . ?
C23 C24 C25 C26 35.0(4) . . . . ?
C23 C22 C26 C28 175.5(4) . . . . ?
C21 C22 C26 C28 64.6(5) . . . . ?
C23 C22 C26 C27 -61.5(5) . . . . ?
C21 C22 C26 C27 -172.3(4) . . . . ?
C23 C22 C26 C25 55.1(4) . . . . ?
C21 C22 C26 C25 -55.8(4) . . . . ?
C29 C25 C26 C28 61.0(5) . . . . ?
C20 C25 C26 C28 -65.7(4) . . . . ?
C24 C25 C26 C28 -173.6(4) . . . . ?
C29 C25 C26 C27 -62.6(5) . . . . ?
C20 C25 C26 C27 170.6(4) . . . . ?
C24 C25 C26 C27 62.7(5) . . . . ?
C29 C25 C26 C22 -179.5(3) . . . . ?
C20 C25 C26 C22 53.8(4) . . . . ?
C24 C25 C26 C22 -54.1(3) . . . . ?
C20 C25 C29 S1 -68.1(4) . . . . ?
C24 C25 C29 S1 53.9(5) . . . . ?
C26 C25 C29 S1 172.1(3) . . . . ?
C10 C17 N1 C7 4.1(6) . . . . ?
C18 C17 N1 C7 -106.1(5) . . . . ?
C19 C17 N1 C7 141.7(5) . . . . ?
C10 C17 N1 C18 110.1(3) . . . . ?
C19 C17 N1 C18 -112.3(3) . . . . ?
C8 C7 N1 C17 26.6(8) . . . . ?
C6 C7 N1 C17 154.1(4) . . . . ?
C8 C7 N1 C18 -42.0(7) . . . . ?
C6 C7 N1 C18 85.5(4) . . . . ?
C17 C18 N1 C7 106.7(3) . . . . ?
C33 C32 N2 C30 -123.8(5) . . . . ?
C33 C32 N2 S1 92.3(5) . . . . ?
C31 C30 N2 C32 68.9(5) . . . . ?
C31 C30 N2 S1 -148.0(4) . . . . ?
O1 C19 O2 C20 0.2(5) . . . . ?
C17 C19 O2 C20 179.9(3) . . . . ?
C25 C20 O2 C19 172.9(3) . . . . ?
C21 C20 O2 C19 -73.5(5) . . . . ?
C32 N2 S1 O4 -39.7(4) . . . . ?
C30 N2 S1 O4 177.0(4) . . . . ?
C32 N2 S1 O3 -166.8(3) . . . . ?
C30 N2 S1 O3 49.9(4) . . . . ?
C32 N2 S1 C29 76.4(3) . . . . ?
C30 N2 S1 C29 -66.8(4) . . . . ?
C25 C29 S1 O4 -76.9(4) . . . . ?
C25 C29 S1 O3 51.6(4) . . . . ?
C25 C29 S1 N2 167.2(3) . . . . ?

loop_
_cod_related_entry_id
_cod_related_entry_database
_cod_related_entry_code
1 ChemSpider 30653707
